data_2215943
loop_
_publ_author_name
'Li, Jie'

_publ_section_title
;
 4-(4-Aminobenzyl)anilinium 2-hydroxy-2,2-diphenylacetate
;
_journal_coeditor_code HB2574
_journal_issue 11
_journal_name_full 'Acta Crystallographica Section E'
_journal_page_first o4303
_journal_page_last o4303
_journal_paper_doi 10.1107/S1600536807049331
_journal_volume 63
_journal_year 2007
_chemical_formula_iupac 'C13 H15 N2 + , C14 H11 O3 -'
_chemical_formula_moiety 'C13 H15 N2 + , C14 H11 O3 -'
_chemical_formula_sum 'C27 H26 N2 O3'
_chemical_formula_weight 426.50
_chemical_name_systematic
;
4-(4-Aminobenzyl)anilinium 2-hydroxy-2,2-diphenylacetate
;
_space_group_IT_number 4
_symmetry_cell_setting monoclinic
_symmetry_space_group_name_Hall 'P 2yb'
_symmetry_space_group_name_H-M 'P 1 21 1'
_atom_sites_solution_hydrogens geom
_atom_sites_solution_primary direct
_atom_sites_solution_secondary difmap
_audit_creation_method SHELXL97
_cell_angle_alpha 90.00
_cell_angle_beta 114.777(7)
_cell_angle_gamma 90.00
_cell_formula_units_Z 2
_cell_length_a 13.336(6)
_cell_length_b 6.477(3)
_cell_length_c 14.454(7)
_cell_measurement_reflns_used 2500
_cell_measurement_temperature 298(2)
_cell_measurement_theta_max 28.2
_cell_measurement_theta_min 2.3
_cell_volume 1133.6(9)
_computing_cell_refinement 'SMART (Bruker, 2001)'
_computing_data_collection 'SMART (Bruker, 2001)'
_computing_data_reduction 'SAINT-Plus (Bruker, 2001)'
_computing_molecular_graphics 'PLATON (Spek, 2003)'
_computing_publication_material 'PLATON (Spek, 2003)'
_computing_structure_refinement 'SHELXL97 (Sheldrick, 1997)'
_computing_structure_solution 'SHELXS97 (Sheldrick, 1997)'
_diffrn_ambient_temperature 298(2)
_diffrn_measured_fraction_theta_full 0.984
_diffrn_measured_fraction_theta_max 0.984
_diffrn_measurement_device_type 'Bruker SMART APEX CCD'
_diffrn_measurement_method \w
_diffrn_radiation_monochromator graphite
_diffrn_radiation_source 'fine-focus sealed tube'
_diffrn_radiation_type MoK\a
_diffrn_radiation_wavelength 0.71073
_diffrn_reflns_av_R_equivalents 0.0335
_diffrn_reflns_av_sigmaI/netI 0.0512
_diffrn_reflns_limit_h_max 14
_diffrn_reflns_limit_h_min -16
_diffrn_reflns_limit_k_max 6
_diffrn_reflns_limit_k_min -7
_diffrn_reflns_limit_l_max 17
_diffrn_reflns_limit_l_min -12
_diffrn_reflns_number 5069
_diffrn_reflns_theta_full 25.99
_diffrn_reflns_theta_max 25.99
_diffrn_reflns_theta_min 1.68
_exptl_absorpt_coefficient_mu 0.082
_exptl_absorpt_correction_T_max 0.993
_exptl_absorpt_correction_T_min 0.972
_exptl_absorpt_correction_type multi-scan
_exptl_absorpt_process_details '(SADABS; Sheldrick, 2001)'
_exptl_crystal_colour colourless
_exptl_crystal_density_diffrn 1.250
_exptl_crystal_density_method 'not measured'
_exptl_crystal_description blade
_exptl_crystal_F_000 452
_exptl_crystal_size_max 0.35
_exptl_crystal_size_mid 0.12
_exptl_crystal_size_min 0.09
_refine_diff_density_max 0.369
_refine_diff_density_min -0.342
_refine_ls_abs_structure_details none
_refine_ls_extinction_method none
_refine_ls_goodness_of_fit_ref 1.061
_refine_ls_hydrogen_treatment mixed
_refine_ls_matrix_type full
_refine_ls_number_parameters 313
_refine_ls_number_reflns 2385
_refine_ls_number_restraints 67
_refine_ls_restrained_S_all 1.117
_refine_ls_R_factor_all 0.0842
_refine_ls_R_factor_gt 0.0585
_refine_ls_shift/su_max 0.005
_refine_ls_shift/su_mean 0.000
_refine_ls_structure_factor_coef Fsqd
_refine_ls_weighting_details 'calc w = 1/[\s^2^(Fo^2^)+(0.0779P)^2^+0.0728P] where P=(Fo^2^+2Fc^2^)/3'
_refine_ls_weighting_scheme calc
_refine_ls_wR_factor_gt 0.1385
_refine_ls_wR_factor_ref 0.1509
_reflns_number_gt 1701
_reflns_number_total 2385
_reflns_threshold_expression I>2\s(I)
_cod_data_source_file hb2574.cif
_cod_data_source_block I
_cod_original_sg_symbol_H-M 'P 21'
_cod_database_code 2215943
_cod_database_fobs_code 2215943

loop_
_symmetry_equiv_pos_as_xyz
'x, y, z'
'-x, y+1/2, -z'

loop_
_atom_site_type_symbol
_atom_site_label
_atom_site_fract_x
_atom_site_fract_y
_atom_site_fract_z
_atom_site_U_iso_or_equiv
_atom_site_adp_type
_atom_site_calc_flag
_atom_site_refinement_flags
_atom_site_occupancy
N N1 0.7443(3) -0.0297(6) 0.4427(2) 0.0852(4) Uani d DU 1
H H1A 0.7667(13) -0.121(3) 0.4114(13) 0.0836(5) Uiso d DU 1
H H1B 0.7345(14) 0.038(3) 0.4904(11) 0.0836(5) Uiso d DU 1
N N2 0.08804(18) 0.6545(3) 0.07426(16) 0.0424(7) Uani d D 1
H H2A 0.0770(14) 0.7807(16) 0.0951(14) 0.031(7) Uiso d D 1
H H2B 0.0346(14) 0.636(5) 0.0108(9) 0.067(10) Uiso d D 1
H H2C 0.0708(13) 0.558(2) 0.1107(13) 0.073(11) Uiso d D 1
O O1 0.05811(15) 1.0586(3) 0.11769(13) 0.0446(5) Uani d . 1
O O2 0.03234(17) 1.3555(3) 0.18013(16) 0.0609(6) Uani d . 1
O O3 0.09565(15) 1.2283(3) 0.36568(14) 0.0504(4) Uani d DU 1
H H3 0.0516(14) 1.306(2) 0.3220(13) 0.0494(5) Uiso d DU 1
C C1 0.0580(2) 1.1684(4) 0.1886(2) 0.0372(7) Uani d . 1
C C2 0.0943(2) 1.0716(5) 0.2953(2) 0.0456(5) Uani d U 1
C C3 0.0175(2) 0.8989(5) 0.2980(2) 0.0427(8) Uani d . 1
C C4 -0.0720(2) 0.8274(5) 0.2139(3) 0.0551(10) Uani d . 1
H H4 -0.0888 0.8849 0.1501 0.066 Uiso calc R 1
C C5 -0.1370(3) 0.6698(6) 0.2241(3) 0.0744(12) Uani d . 1
H H5 -0.1967 0.6208 0.1671 0.089 Uiso calc R 1
C C6 -0.1138(3) 0.5862(7) 0.3177(3) 0.0817(12) Uani d U 1
H H6 -0.1577 0.4807 0.3241 0.098 Uiso calc RU 1
C C7 -0.0272(3) 0.6567(6) 0.4007(3) 0.0767(11) Uani d . 1
H H7 -0.0116 0.5995 0.4643 0.092 Uiso calc R 1
C C8 0.0380(2) 0.8128(5) 0.3916(2) 0.0557(9) Uani d . 1
H H8 0.0969 0.8612 0.4496 0.067 Uiso calc R 1
C C9 0.2128(2) 0.9993(5) 0.32753(19) 0.0387(8) Uani d . 1
C C10 0.2426(2) 0.7957(5) 0.3236(2) 0.0432(8) Uani d . 1
H H10 0.1885 0.6938 0.3033 0.052 Uiso calc R 1
C C11 0.3508(2) 0.7417(6) 0.3492(2) 0.0549(9) Uani d . 1
H H11 0.3694 0.6039 0.3473 0.066 Uiso calc R 1
C C12 0.4309(3) 0.8897(6) 0.3772(2) 0.0637(11) Uani d . 1
H H12 0.5037 0.8538 0.3926 0.076 Uiso calc R 1
C C13 0.4033(3) 1.0900(6) 0.3823(3) 0.0747(12) Uani d . 1
H H13 0.4579 1.1911 0.4022 0.090 Uiso calc R 1
C C14 0.2957(3) 1.1449(6) 0.3584(3) 0.0666(11) Uani d . 1
H H14 0.2786 1.2826 0.3632 0.080 Uiso calc R 1
C C15 0.5325(3) 0.5414(7) 0.1174(3) 0.0720(12) Uani d . 1
H H15A 0.5331 0.4874 0.0550 0.086 Uiso calc R 1
H H15B 0.5704 0.6733 0.1315 0.086 Uiso calc R 1
C C16 0.5942(2) 0.3939(6) 0.2040(2) 0.0518(9) Uani d . 1
C C17 0.6351(3) 0.2125(6) 0.1885(2) 0.0648(11) Uani d . 1
H H17 0.6273 0.1796 0.1232 0.078 Uiso calc R 1
C C18 0.6881(3) 0.0748(6) 0.2670(3) 0.0748(12) Uani d U 1
H H18 0.7166 -0.0474 0.2542 0.090 Uiso calc R 1
C C19 0.6987(3) 0.1173(7) 0.3634(3) 0.0815(6) Uani d U 1
C C20 0.6607(2) 0.3063(7) 0.3806(2) 0.0693(12) Uani d U 1
H H20 0.6708 0.3423 0.4462 0.083 Uiso calc R 1
C C21 0.6089(3) 0.4393(6) 0.3022(3) 0.0613(11) Uani d . 1
H H21 0.5826 0.5640 0.3151 0.074 Uiso calc R 1
C C22 0.4140(2) 0.5740(6) 0.1020(2) 0.0548(9) Uani d . 1
C C23 0.3468(3) 0.4093(6) 0.0959(3) 0.0828(14) Uani d U 1
H H23 0.3743 0.2764 0.0984 0.099 Uiso calc RU 1
C C24 0.2398(3) 0.4332(5) 0.0861(3) 0.0735(14) Uani d . 1
H H24 0.1962 0.3188 0.0824 0.088 Uiso calc R 1
C C25 0.1999(2) 0.6279(4) 0.0821(2) 0.0410(8) Uani d . 1
C C26 0.2638(3) 0.7928(5) 0.0868(3) 0.0631(10) Uani d . 1
H H26 0.2359 0.9256 0.0834 0.076 Uiso calc R 1
C C27 0.3705(3) 0.7642(6) 0.0967(3) 0.0634(10) Uani d U 1
H H27 0.4136 0.8792 0.0998 0.076 Uiso calc RU 1

loop_
_atom_site_aniso_label
_atom_site_aniso_U_11
_atom_site_aniso_U_22
_atom_site_aniso_U_33
_atom_site_aniso_U_12
_atom_site_aniso_U_13
_atom_site_aniso_U_23
N1 0.0838(5) 0.0846(5) 0.0840(5) -0.0006(5) 0.0320(5) 0.0028(5)
N2 0.0431(12) 0.0351(12) 0.0406(12) 0.0053(11) 0.0092(10) 0.0012(11)
O1 0.0542(10) 0.0411(11) 0.0327(9) 0.0047(10) 0.0125(8) -0.0027(9)
O2 0.0853(13) 0.0403(12) 0.0712(11) 0.0183(11) 0.0466(10) 0.0154(10)
O3 0.0534(5) 0.0472(5) 0.0485(5) 0.0033(5) 0.0192(5) -0.0058(5)
C1 0.0332(13) 0.0301(14) 0.0467(14) 0.0003(12) 0.0152(11) 0.0005(12)
C2 0.0499(7) 0.0436(8) 0.0448(7) 0.0030(7) 0.0211(7) -0.0065(7)
C3 0.0392(13) 0.0397(16) 0.0556(15) 0.0073(12) 0.0261(11) -0.0027(13)
C4 0.0417(15) 0.055(2) 0.0672(18) -0.0041(15) 0.0218(14) -0.0059(16)
C5 0.0455(16) 0.075(3) 0.105(3) -0.0162(19) 0.0339(17) -0.013(2)
C6 0.0689(18) 0.065(2) 0.133(3) 0.0030(19) 0.0631(17) 0.013(2)
C7 0.0730(18) 0.078(2) 0.101(2) 0.017(2) 0.0582(16) 0.037(2)
C8 0.0512(15) 0.060(2) 0.0647(17) 0.0075(16) 0.0331(13) 0.0121(16)
C9 0.0389(14) 0.0387(15) 0.0324(13) -0.0027(12) 0.0090(11) -0.0054(12)
C10 0.0408(14) 0.0454(18) 0.0403(13) -0.0015(14) 0.0141(11) -0.0046(13)
C11 0.0496(16) 0.0562(19) 0.0561(16) 0.0145(16) 0.0195(13) 0.0075(17)
C12 0.0366(16) 0.080(3) 0.065(2) 0.0069(18) 0.0122(15) -0.0075(19)
C13 0.0450(17) 0.071(2) 0.099(3) -0.0225(18) 0.0217(17) -0.021(2)
C14 0.0548(18) 0.050(2) 0.090(2) -0.0086(17) 0.0255(17) -0.0165(18)
C15 0.0590(18) 0.078(2) 0.079(2) 0.0088(19) 0.0286(16) 0.026(2)
C16 0.0382(14) 0.069(2) 0.0492(16) 0.0012(16) 0.0192(12) 0.0042(16)
C17 0.0620(18) 0.080(3) 0.0461(16) 0.0125(19) 0.0168(15) -0.0044(18)
C18 0.069(2) 0.064(2) 0.083(2) 0.0182(19) 0.0236(18) -0.003(2)
C19 0.0796(8) 0.0830(8) 0.0803(8) -0.0017(8) 0.0320(8) 0.0049(8)
C20 0.0512(18) 0.109(3) 0.0409(15) -0.006(2) 0.0120(14) -0.0057(18)
C21 0.0473(16) 0.073(2) 0.0655(19) -0.0008(17) 0.0260(14) -0.0143(18)
C22 0.0481(15) 0.056(2) 0.0562(17) 0.0061(16) 0.0179(13) 0.0106(17)
C23 0.058(2) 0.050(2) 0.128(3) 0.0112(18) 0.026(2) 0.008(2)
C24 0.0470(18) 0.0326(17) 0.128(3) 0.0000(15) 0.024(2) 0.000(2)
C25 0.0429(14) 0.0386(16) 0.0339(13) 0.0050(13) 0.0087(12) 0.0013(12)
C26 0.0788(19) 0.0389(18) 0.088(2) 0.0061(17) 0.0508(16) 0.0031(16)
C27 0.0634(17) 0.0506(19) 0.093(2) -0.0058(17) 0.0494(15) 0.0045(18)

loop_
_atom_type_symbol
_atom_type_description
_atom_type_scat_dispersion_real
_atom_type_scat_dispersion_imag
_atom_type_scat_source
C C 0.0033 0.0000 'International Tables Vol C Tables 4.2.6.8 and 6.1.1.4'
H H 0.0000 0.0000 'International Tables Vol C Tables 4.2.6.8 and 6.1.1.4'
N N 0.0061 0.0000 'International Tables Vol C Tables 4.2.6.8 and 6.1.1.4'
O O 0.0106 0.0000 'International Tables Vol C Tables 4.2.6.8 and 6.1.1.4'

loop_
_geom_angle_atom_site_label_1
_geom_angle_atom_site_label_2
_geom_angle_atom_site_label_3
_geom_angle
C19 N1 H1A 99.2(14)
C19 N1 H1B 98.5(15)
H1A N1 H1B 161.9(19)
C25 N2 H2A 112.6(12)
C25 N2 H2B 114.1(15)
H2A N2 H2B 107(2)
C25 N2 H2C 112.0(12)
H2A N2 H2C 108.2(18)
H2B N2 H2C 102(2)
C2 O3 H3 95.4(14)
O2 C1 O1 124.4(3)
O2 C1 C2 116.8(3)
O1 C1 C2 118.8(2)
O3 C2 C9 107.4(2)
O3 C2 C3 108.0(2)
C9 C2 C3 112.8(2)
O3 C2 C1 109.1(2)
C9 C2 C1 106.4(2)
C3 C2 C1 113.0(2)
C8 C3 C4 118.1(3)
C8 C3 C2 117.4(2)
C4 C3 C2 124.4(3)
C3 C4 C5 120.1(3)
C3 C4 H4 119.9
C5 C4 H4 119.9
C6 C5 C4 120.3(3)
C6 C5 H5 119.8
C4 C5 H5 119.8
C7 C6 C5 120.0(4)
C7 C6 H6 120.0
C5 C6 H6 120.0
C6 C7 C8 120.3(4)
C6 C7 H7 119.9
C8 C7 H7 119.9
C7 C8 C3 121.1(3)
C7 C8 H8 119.5
C3 C8 H8 119.5
C14 C9 C10 117.4(3)
C14 C9 C2 118.5(3)
C10 C9 C2 124.0(3)
C11 C10 C9 121.2(3)
C11 C10 H10 119.4
C9 C10 H10 119.4
C12 C11 C10 120.2(3)
C12 C11 H11 119.9
C10 C11 H11 119.9
C11 C12 C13 119.4(3)
C11 C12 H12 120.3
C13 C12 H12 120.3
C12 C13 C14 120.7(3)
C12 C13 H13 119.6
C14 C13 H13 119.6
C9 C14 C13 121.0(3)
C9 C14 H14 119.5
C13 C14 H14 119.5
C16 C15 C22 112.4(3)
C16 C15 H15A 109.1
C22 C15 H15A 109.1
C16 C15 H15B 109.1
C22 C15 H15B 109.1
H15A C15 H15B 107.9
C17 C16 C21 117.4(3)
C17 C16 C15 121.9(3)
C21 C16 C15 120.6(3)
C16 C17 C18 121.9(3)
C16 C17 H17 119.0
C18 C17 H17 119.0
C19 C18 C17 120.3(4)
C19 C18 H18 119.8
C17 C18 H18 119.8
C18 C19 C20 118.0(4)
C18 C19 N1 121.0(4)
C20 C19 N1 120.9(4)
C21 C20 C19 120.5(3)
C21 C20 H20 119.8
C19 C20 H20 119.8
C20 C21 C16 121.7(4)
C20 C21 H21 119.1
C16 C21 H21 119.1
C27 C22 C23 116.9(3)
C27 C22 C15 122.2(3)
C23 C22 C15 120.9(3)
C22 C23 C24 122.5(3)
C22 C23 H23 118.7
C24 C23 H23 118.7
C25 C24 C23 118.5(3)
C25 C24 H24 120.7
C23 C24 H24 120.7
C26 C25 C24 120.2(3)
C26 C25 N2 120.9(3)
C24 C25 N2 118.9(3)
C25 C26 C27 120.0(3)
C25 C26 H26 120.0
C27 C26 H26 120.0
C22 C27 C26 121.8(3)
C22 C27 H27 119.1
C26 C27 H27 119.1

loop_
_geom_bond_atom_site_label_1
_geom_bond_atom_site_label_2
_geom_bond_distance
N1 C19 1.416(5)
N1 H1A 0.872(10)
N1 H1B 0.870(10)
N2 C25 1.458(4)
N2 H2A 0.904(9)
N2 H2B 0.903(9)
N2 H2C 0.905(10)
O1 C1 1.249(3)
O2 C1 1.251(3)
O3 C2 1.432(4)
O3 H3 0.827(9)
C1 C2 1.542(4)
C2 C9 1.522(4)
C2 C3 1.528(4)
C3 C8 1.381(4)
C3 C4 1.379(4)
C4 C5 1.387(5)
C4 H4 0.9300
C5 C6 1.366(6)
C5 H5 0.9300
C6 C7 1.349(5)
C6 H6 0.9300
C7 C8 1.375(5)
C7 H7 0.9300
C8 H8 0.9300
C9 C14 1.378(4)
C9 C10 1.385(4)
C10 C11 1.376(4)
C10 H10 0.9300
C11 C12 1.364(5)
C11 H11 0.9300
C12 C13 1.359(6)
C12 H12 0.9300
C13 C14 1.375(5)
C13 H13 0.9300
C14 H14 0.9300
C15 C16 1.514(5)
C15 C22 1.515(5)
C15 H15A 0.9700
C15 H15B 0.9700
C16 C17 1.353(5)
C16 C21 1.381(5)
C17 C18 1.382(5)
C17 H17 0.9300
C18 C19 1.368(6)
C18 H18 0.9300
C19 C20 1.386(6)
C20 C21 1.359(5)
C20 H20 0.9300
C21 H21 0.9300
C22 C27 1.350(5)
C22 C23 1.372(5)
C23 C24 1.382(5)
C23 H23 0.9300
C24 C25 1.361(4)
C24 H24 0.9300
C25 C26 1.350(4)
C26 C27 1.382(5)
C26 H26 0.9300
C27 H27 0.9300

loop_
_geom_hbond_atom_site_label_D
_geom_hbond_atom_site_label_H
_geom_hbond_atom_site_label_A
_geom_hbond_site_symmetry_A
_geom_hbond_distance_DH
_geom_hbond_distance_HA
_geom_hbond_distance_DA
_geom_hbond_angle_DHA
O3 H3 O2 . 0.827(9) 1.984(19) 2.586(3) 129(2)
N2 H2C O2 1_545 0.905(10) 1.851(11) 2.756(3) 177.5(18)
N2 H2B O1 2_545 0.903(9) 1.818(11) 2.711(3) 170(3)
N2 H2A O1 . 0.904(9) 1.865(9) 2.759(3) 169.6(19)

loop_
_cod_related_entry_id
_cod_related_entry_database
_cod_related_entry_code
1 ChemSpider 21121278
